data_4341263
loop_
_publ_author_name
'Kalaji, Ali'
'Soderholm, L.'

_publ_section_title
;
 Aqueous hafnium sulfate chemistry: structures of crystalline
 precipitates.
;
_journal_issue 20
_journal_name_full 'Inorganic chemistry'
_journal_page_first 11252
_journal_page_last 11260
_journal_paper_doi 10.1021/ic501841e
_journal_volume 53
_journal_year 2014
_chemical_formula_sum 'H116.92 Hf18.12 N5.64 O134.26 S15.88'
_chemical_formula_weight 6096.84
_space_group_crystal_system hexagonal
_space_group_IT_number 176
_space_group_name_Hall '-P 6c'
_space_group_name_H-M_alt 'P 63/m'
_symmetry_space_group_name_Hall '-P 6c'
_symmetry_space_group_name_H-M 'P 63/m'
_atom_sites_solution_hydrogens notdet
_atom_sites_solution_primary direct
_atom_sites_solution_secondary difmap
_cell_angle_alpha 90
_cell_angle_beta 90
_cell_angle_gamma 120
_cell_formula_units_Z 6
_cell_length_a 34.763(2)
_cell_length_b 34.763(2)
_cell_length_c 18.7107(13)
_cell_measurement_reflns_used 9427
_cell_measurement_temperature 100.(2)
_cell_measurement_theta_max 31.6148
_cell_measurement_theta_min 2.2797
_cell_volume 19582(2)
_computing_cell_refinement 'SAINT V8.32B (Bruker AXS Inc., 2013)'
_computing_data_reduction 'SAINT V8.32B (Bruker AXS Inc., 2013)'
_computing_structure_refinement 'SHELXL-2013 (Sheldrick, 2013)'
_computing_structure_solution 'XS, SHELXTL Ver. 6.12 (Bruker 2001)'
_diffrn_ambient_temperature 100.(2)
_diffrn_detector_area_resol_mean 8.3333
_diffrn_measured_fraction_theta_full 0.994
_diffrn_measured_fraction_theta_max 0.994
_diffrn_measurement_device_type 'BRUKER APEX II CCD'
_diffrn_measurement_method '0.3 deg w/ exposures'
_diffrn_radiation_monochromator graphite
_diffrn_radiation_type MoK\a
_diffrn_radiation_wavelength 0.71073
_diffrn_reflns_av_R_equivalents 0.0487
_diffrn_reflns_av_unetI/netI 0.0198
_diffrn_reflns_limit_h_max 51
_diffrn_reflns_limit_h_min -51
_diffrn_reflns_limit_k_max 50
_diffrn_reflns_limit_k_min -50
_diffrn_reflns_limit_l_max 27
_diffrn_reflns_limit_l_min -27
_diffrn_reflns_number 338257
_diffrn_reflns_theta_full 31.67
_diffrn_reflns_theta_max 31.67
_diffrn_reflns_theta_min 1.17
_diffrn_source 'Mo Kalpha Microfocus X-ray Source'
_diffrn_source_type 'I\mS Incoatec Mo Microfocus Source'
_exptl_absorpt_coefficient_mu 14.758
_exptl_absorpt_correction_T_max 0.63
_exptl_absorpt_correction_T_min 0.45
_exptl_absorpt_correction_type multi-scan
_exptl_absorpt_process_details SADABS
_exptl_crystal_density_diffrn 3.102
_exptl_crystal_density_method 'not measured'
_exptl_crystal_description prismatic
_exptl_crystal_F_000 16756
_exptl_crystal_size_max 0.149
_exptl_crystal_size_mid 0.060
_exptl_crystal_size_min 0.034
_refine_diff_density_max 6.421
_refine_diff_density_min -3.467
_refine_ls_extinction_method none
_refine_ls_goodness_of_fit_ref 1.119
_refine_ls_hydrogen_treatment undef
_refine_ls_matrix_type full
_refine_ls_number_parameters 929
_refine_ls_number_reflns 22530
_refine_ls_number_restraints 14
_refine_ls_restrained_S_all 1.120
_refine_ls_R_factor_all 0.0537
_refine_ls_R_factor_gt 0.0439
_refine_ls_shift/su_max 0.017
_refine_ls_shift/su_mean 0.000
_refine_ls_structure_factor_coef Fsqd
_refine_ls_weighting_details 'w=1/[\s^2^(Fo^2^)+(0.0412P)^2^+610.2487P] where P=(Fo^2^+2Fc^2^)/3'
_refine_ls_weighting_scheme calc
_refine_ls_wR_factor_gt 0.1080
_refine_ls_wR_factor_ref 0.1149
_reflns_number_gt 19529
_reflns_number_total 22530
_reflns_threshold_expression 'I > 2\s(I)'
_cod_data_source_file ic501841e_si_002.cif
_cod_data_source_block Hf_18_19mer
_cod_depositor_comments 'Adding full bibliography for 4341262--4341267.cif.'
_cod_original_cell_volume 19582.(3)
_cod_database_code 4341263

loop_
_space_group_symop_operation_xyz
'x, y, z'
'-y, x-y, z'
'-x+y, -x, z'
'-x, -y, z+1/2'
'y, -x+y, z+1/2'
'x-y, x, z+1/2'
'-x, -y, -z'
'y, -x+y, -z'
'x-y, x, -z'
'x, y, -z-1/2'
'-y, x-y, -z-1/2'
'-x+y, -x, -z-1/2'

loop_
_atom_site_type_symbol
_atom_site_label
_atom_site_fract_x
_atom_site_fract_y
_atom_site_fract_z
_atom_site_U_iso_or_equiv
_atom_site_adp_type
_atom_site_calc_flag
_atom_site_refinement_flags_adp
_atom_site_refinement_flags_occupancy
_atom_site_refinement_flags_posn
_atom_site_occupancy
_atom_site_disorder_assembly
_atom_site_disorder_group
Hf Hf2 0.25012(2) 0.24909(2) 0.15708(2) 0.01067(6) Uani d . . . 1 . .
Hf Hf1 0.34825(2) 0.32057(2) 0.25 0.01079(7) Uani d T P S 1 . .
Hf Hf4 0.20157(2) 0.29748(2) 0.25 0.01033(7) Uani d T P S 1 . .
Hf Hf3 0.29399(2) 0.36733(2) 0.15667(2) 0.01088(6) Uani d . . . 1 . .
Hf Hf10 0.36732(2) 0.48412(2) 0.15233(2) 0.01539(6) Uani d . . . 1 . .
Hf Hf6 0.24292(2) 0.14435(2) 0.15235(2) 0.01358(6) Uani d . . . 1 . .
Hf Hf5 0.16619(2) 0.16197(2) 0.25 0.01242(8) Uani d T P S 1 A .
Hf Hf8 0.39016(2) 0.32946(2) -0.04237(2) 0.01599(6) Uani d . . . 1 . .
Hf Hf11 0.26877(2) 0.43530(2) 0.25 0.01579(8) Uani d T P S 1 . .
Hf Hf9 0.36938(2) 0.41568(2) 0.00861(2) 0.01548(6) Uani d . . . 1 . .
Hf Hf7 0.29987(2) 0.22314(2) 0.00833(2) 0.01525(6) Uani d . . . 1 . .
O O2 0.2517(3) 0.3668(3) 0.25 0.0127(13) Uani d T P S 1 . .
O O11 0.36560(18) 0.41819(17) 0.1278(3) 0.0129(10) Uani d . . . 1 . .
O O1 0.2042(2) 0.2365(2) 0.25 0.0104(13) Uani d T P S 1 . .
O O37 0.12703(19) 0.18036(18) 0.3214(3) 0.0154(10) Uani d . . . 1 . .
O O8 0.31959(18) 0.31638(17) 0.3547(3) 0.0122(9) Uani d . . . 1 . .
S S1 0.14176(6) 0.21907(6) 0.36999(11) 0.0150(3) Uani d . . . 1 . .
S S6 0.15549(8) 0.36671(8) 0.25 0.0109(4) Uani d T P S 1 . .
O O32 0.23422(19) 0.3707(2) 0.1035(3) 0.0179(11) Uani d . . . 1 . .
O O12 0.3370(3) 0.4987(3) 0.25 0.0203(17) Uani d T P S 1 . .
O O5 0.3257(2) 0.3652(2) 0.25 0.0110(13) Uani d T P S 1 . .
O O4 0.2880(3) 0.2629(3) 0.25 0.0122(13) Uani d T P S 1 . .
O O14 0.2520(2) 0.15779(19) 0.0406(3) 0.0166(10) Uani d . . . 1 . .
O O3 0.24147(17) 0.30380(17) 0.3341(3) 0.0109(9) Uani d . . . 1 . .
O O6 0.21263(18) 0.18068(17) 0.3296(3) 0.0132(10) Uani d . . . 1 . .
O O38 0.1845(2) 0.2296(2) 0.4030(3) 0.0174(11) Uani d . . . 1 . .
S S8 0.43790(9) 0.39810(9) 0.25 0.0172(5) Uani d T P S 1 . .
S S7 0.39007(9) 0.26521(10) 0.25 0.0175(5) Uani d T P S 1 . .
O O16 0.3579(2) 0.28287(19) 0.0418(3) 0.0170(11) Uani d . . . 1 . .
O O9 0.1976(3) 0.1168(2) 0.25 0.0144(14) Uani d T P S 1 A .
O O18 0.3943(2) 0.3732(2) 0.0401(3) 0.0180(11) Uani d . . . 1 . .
O O48 0.4389(2) 0.4584(2) 0.0407(3) 0.0204(12) Uani d . . . 1 . .
O O21 0.3659(2) 0.4724(2) 0.0409(3) 0.0202(12) Uani d . . . 1 . .
O O36 0.14842(19) 0.25806(19) 0.3269(3) 0.0170(11) Uani d . . . 1 . .
O O39 0.1083(2) 0.2087(2) 0.4243(3) 0.0207(12) Uani d . . . 1 . .
O O13 0.2775(3) 0.1631(3) 0.25 0.0168(15) Uani d T P S 1 . .
O O45 0.3481(2) 0.2037(2) 0.0471(3) 0.0215(12) Uani d . . . 1 . .
O O22 0.3895(3) 0.4726(3) 0.25 0.0167(15) Uani d T P S 1 . .
O O7 0.30493(19) 0.43121(19) 0.3320(3) 0.0150(10) Uani d . . . 1 . .
O O57 0.1601(2) 0.3265(3) 0.25 0.0147(14) Uani d T P S 1 . .
S S4 0.46478(7) 0.50190(7) 0.07700(12) 0.0219(4) Uani d . . . 1 . .
S S3 0.33950(9) 0.15976(9) 0.07283(14) 0.0294(5) Uani d . . . 1 . .
O O15 0.2631(2) 0.25174(19) 0.0456(3) 0.0164(10) Uani d . . . 1 . .
O O44 0.3073(2) 0.1449(2) 0.1326(3) 0.0211(12) Uani d . . . 1 . .
O O25 0.2453(2) 0.2041(2) -0.0731(3) 0.0234(13) Uani d . . . 1 . .
O O20 0.30539(19) 0.36809(19) 0.0458(3) 0.0160(10) Uani d . . . 1 . .
O O49 0.4376(2) 0.5036(2) 0.1366(4) 0.0237(13) Uani d . . . 1 . .
O O51 0.4757(2) 0.5387(2) 0.0275(4) 0.0290(15) Uani d . . . 1 . .
O O17 0.3296(2) 0.2725(2) -0.0731(3) 0.0205(12) Uani d . . . 1 . .
O O24 0.3101(2) 0.1866(2) -0.0816(4) 0.0255(13) Uani d . . . 1 . .
O O31 0.3198(2) 0.4179(2) -0.0697(3) 0.0236(13) Uani d . . . 1 . .
O O28 0.3872(2) 0.3331(2) -0.1642(3) 0.0267(14) Uani d . . . 1 . .
O O29 0.4513(2) 0.3888(2) -0.0785(3) 0.0230(13) Uani d . . . 1 . .
O O56 0.1995(3) 0.4062(3) 0.25 0.027(2) Uani d T P S 1 . .
O O50 0.5046(2) 0.5042(3) 0.1072(4) 0.0275(14) Uani d . . . 1 . .
O O19 0.3563(2) 0.3639(2) -0.0669(3) 0.0227(12) Uani d . . . 1 . .
O O23 0.2308(2) 0.0757(2) 0.1607(4) 0.0254(13) Uani d . . . 1 . .
O O27 0.4196(2) 0.2914(2) -0.0859(4) 0.0246(13) Uani d . . . 1 . .
O O26 0.4452(2) 0.3356(2) 0.0325(4) 0.0263(14) Uani d . . . 1 . .
O O52 0.3276(2) 0.5122(2) 0.1078(4) 0.0247(13) Uani d . . . 1 . .
O O33 0.4079(2) 0.5567(2) 0.1571(4) 0.0273(14) Uani d . . . 1 . .
O O59 0.3750(3) 0.2823(3) 0.3112(4) 0.0322(17) Uani d . . . 1 . .
O O63 0.4782(3) 0.3962(3) 0.25 0.0259(19) Uani d T P S 1 . .
O O62 0.4083(2) 0.3727(3) 0.3111(4) 0.0337(18) Uani d . . . 1 . .
O O60 0.4378(3) 0.2835(4) 0.25 0.031(2) Uani d T P S 1 . .
O O47 0.3183(4) 0.1282(3) 0.0122(5) 0.051(3) Uani d . . . 1 . .
O O55 0.2702(3) 0.5288(3) 0.0810(6) 0.051(3) Uani d . . . 1 . .
O O54 0.2596(3) 0.4563(3) 0.0507(5) 0.049(2) Uani d . . . 1 . .
O O58 0.1321(3) 0.3662(2) 0.3141(4) 0.0319(17) Uani d . . . 1 . .
O O53 0.2585(2) 0.4767(2) 0.3257(5) 0.0336(17) Uani d . . . 1 . .
O O30 0.4076(2) 0.4558(3) -0.0840(4) 0.0306(15) Uani d . . . 1 . .
S S5 0.27872(9) 0.49324(9) 0.10166(18) 0.0365(6) Uani d . . . 1 . .
O O64 0.4475(4) 0.4434(4) 0.25 0.079(7) Uani d T P S 1 . .
O O46 0.3794(3) 0.1621(4) 0.0958(6) 0.061(3) Uani d . . . 1 . .
O O61 0.3666(4) 0.2177(4) 0.25 0.063(5) Uani d T P S 1 . .
S S10 0.50751(12) 0.63021(14) 0.25 0.0349(9) Uani d T P S 1 . .
O O68 0.5519(3) 0.6690(3) 0.25 0.0260(19) Uani d T P S 1 . .
O O70 0.4979(4) 0.6042(4) 0.3135(7) 0.089(5) Uani d . . . 1 . .
O O69 0.4756(7) 0.6474(8) 0.25 0.133(12) Uani d T P S 1 . .
O O10 0.29195(19) 0.21749(19) 0.1287(3) 0.0148(10) Uani d . . . 1 . .
Hf Hf12 0.18567(14) 0.05101(12) 0.25 0.0176(7) Uani d T P DS 0.12 . .
O O35 0.1342(15) -0.0196(6) 0.25 0.0176(7) Uani d T P DS 0.12 . .
S S2B 0.13307(19) 0.0912(2) 0.1050(4) 0.0179(10) Uani d U P . 0.4 A 1
O O42B 0.1279(7) 0.1169(8) 0.0485(10) 0.036(5) Uani d . P . 0.4 A 1
O O43B 0.1010(6) 0.0435(6) 0.0982(11) 0.026(2) Uani d U P . 0.4 A 1
S S2A 0.13081(14) 0.07678(15) 0.1302(3) 0.0259(8) Uani d . P . 0.6 A 2
O O42A 0.0995(5) 0.0598(6) 0.0742(9) 0.045(4) Uani d . P . 0.6 A 2
O O43A 0.1281(7) 0.0395(5) 0.1737(10) 0.058(5) Uani d . P . 0.6 A 2
S S11 0.35861(14) 0.42655(15) 0.75 0.0345(8) Uani d T P S 1 . .
O O73 0.3846(5) 0.4102(6) 0.7118(9) 0.035(3) Uani d . P . 0.5 . .
O O71 0.3287(6) 0.4349(7) 0.7055(9) 0.044(4) Uani d . P . 0.5 . .
O O74 0.3311(6) 0.3926(8) 0.6929(10) 0.054(5) Uani d . P . 0.5 . .
O O72 0.3918(6) 0.4689(6) 0.7130(8) 0.042(4) Uani d . P . 0.5 . .
O O34 0.2249(8) 0.0172(8) 0.25 0.0176(7) Uani d T P DS 0.12 A 1
S S9 0.28707(19) 0.01472(18) 0.25 0.084(3) Uani d TU P S 0.88 B 2
O O65 0.2779(5) 0.0505(5) 0.25 0.037(3) Uani d T P S 0.88 B 2
O O67 0.2477(6) -0.0243(6) 0.2993(9) 0.037(4) Uani d . P . 0.44 B 2
O O66 0.3212(4) 0.0290(4) 0.3176(13) 0.098(3) Uani d U P . 0.88 B 2
O O40 0.1243(2) 0.10521(19) 0.1785(4) 0.0216(12) Uani d . . . 1 . .
O O41 0.1775(2) 0.0991(2) 0.1035(4) 0.0249(13) Uani d . . . 1 . .
O O78 0.3634(4) 0.5986(4) 0.25 0.047(3) Uani d T P S 1 . .
N N2 0.2354(4) 0.3681(5) 0.75 0.035(3) Uani d T P S 1 . .
N N3 0.4690(6) 0.9905(6) 0.25 0.045(4) Uani d T P S 1 . .
N N4 0.1162(5) 0.0724(6) 0.9180(10) 0.048(5) Uani d . P . 0.66 . .
N N5 0.5018(4) 0.4121(3) 0.0983(5) 0.0163(19) Uani d . P . 0.66 . .
O O75 0.5059(3) 0.3229(3) 0.9137(6) 0.048(2) Uani d . . . 1 . .
O O76 0.1633(3) 0.1802(4) 0.9666(6) 0.064(3) Uani d . . . 1 . .
O O77 0.3013(3) 0.0482(3) 0.0501(5) 0.0353(17) Uani d . . . 1 . .
N N1 0.4483(5) 0.2583(5) 0.0570(11) 0.029(4) Uani d . P . 0.5 . .
O O79 0.1771(5) 0.9386(5) 0.2889(8) 0.037(4) Uani d . P . 0.5 . .
O O80 0.545(2) 0.3612(17) 0.25 0.11(2) Uani d T P S 0.5 . .
O O81 0.4607(10) 0.2134(10) 0.25 0.15(3) Uani d T P S 0.5 . .
O O82 0.5627(11) 0.4007(9) 0.0022(17) 0.085(9) Uani d . P . 0.5 . .
O O83 0.4464(14) 0.7021(10) 0.25 0.101(16) Uani d T P S 0.5 . .
O O84 0.3594(17) 0.5259(10) 0.9337(14) 0.143(19) Uani d . P . 0.5 . .
O O85 0.3827(12) 0.6218(9) 0.357(3) 0.16(2) Uani d . P . 0.5 . .

loop_
_atom_site_aniso_label
_atom_site_aniso_U_11
_atom_site_aniso_U_22
_atom_site_aniso_U_33
_atom_site_aniso_U_12
_atom_site_aniso_U_13
_atom_site_aniso_U_23
Hf2 0.01143(12) 0.00974(12) 0.00979(12) 0.00451(10) -0.00050(9) -0.00104(9)
Hf1 0.01095(17) 0.01197(17) 0.00882(16) 0.00525(14) 0 0
Hf4 0.00981(17) 0.00907(16) 0.01195(17) 0.00461(14) 0 0
Hf3 0.01081(12) 0.00974(12) 0.00979(12) 0.00341(10) -0.00044(9) 0.00095(9)
Hf10 0.01541(14) 0.01010(12) 0.01611(14) 0.00296(11) -0.00011(11) 0.00179(10)
Hf6 0.01502(13) 0.01170(13) 0.01460(13) 0.00712(11) 0.00035(10) -0.00151(10)
Hf5 0.01144(17) 0.00873(17) 0.01641(19) 0.00452(14) 0 0
Hf8 0.01630(14) 0.01546(14) 0.01032(13) 0.00353(11) 0.00228(10) -0.00215(10)
Hf11 0.01313(19) 0.01023(18) 0.0235(2) 0.00546(15) 0 0
Hf9 0.01589(14) 0.01541(14) 0.01056(13) 0.00439(11) 0.00143(10) 0.00164(10)
Hf7 0.01658(14) 0.01352(13) 0.01112(13) 0.00414(11) 0.00132(10) -0.00242(10)
O2 0.013(3) 0.011(3) 0.013(3) 0.005(3) 0 0
O11 0.016(2) 0.008(2) 0.010(2) 0.0034(19) 0.0016(19) 0.0022(18)
O1 0.011(3) 0.011(3) 0.009(3) 0.006(3) 0 0
O37 0.015(2) 0.011(2) 0.019(3) 0.005(2) 0.002(2) -0.001(2)
O8 0.013(2) 0.012(2) 0.011(2) 0.0050(19) 0.0008(18) 0.0003(18)
S1 0.0141(8) 0.0120(7) 0.0186(8) 0.0063(6) 0.0052(6) 0.0022(6)
S6 0.0118(10) 0.0130(10) 0.0095(10) 0.0074(9) 0 0
O32 0.016(3) 0.018(3) 0.019(3) 0.008(2) -0.005(2) -0.002(2)
O12 0.019(4) 0.012(4) 0.029(5) 0.007(3) 0 0
O5 0.010(3) 0.007(3) 0.013(3) 0.002(2) 0 0
O4 0.013(3) 0.014(3) 0.009(3) 0.007(3) 0 0
O14 0.020(3) 0.014(2) 0.016(3) 0.008(2) 0.000(2) -0.004(2)
O3 0.012(2) 0.008(2) 0.009(2) 0.0023(18) 0.0024(17) 0.0024(17)
O6 0.014(2) 0.007(2) 0.016(2) 0.0032(19) 0.0002(19) 0.0000(18)
O38 0.022(3) 0.019(3) 0.016(3) 0.013(2) 0.005(2) 0.004(2)
S8 0.0107(11) 0.0150(12) 0.0218(13) 0.0035(9) 0 0
S7 0.0123(11) 0.0168(12) 0.0246(13) 0.0082(10) 0 0
O16 0.023(3) 0.017(3) 0.007(2) 0.007(2) 0.000(2) -0.0020(19)
O9 0.016(3) 0.008(3) 0.018(4) 0.006(3) 0 0
O18 0.023(3) 0.020(3) 0.010(2) 0.010(2) -0.001(2) -0.003(2)
O48 0.016(3) 0.020(3) 0.017(3) 0.002(2) 0.005(2) 0.000(2)
O21 0.024(3) 0.016(3) 0.015(3) 0.007(2) 0.001(2) 0.004(2)
O36 0.017(3) 0.014(2) 0.021(3) 0.008(2) 0.005(2) 0.004(2)
O39 0.019(3) 0.020(3) 0.021(3) 0.009(2) 0.010(2) 0.004(2)
O13 0.020(4) 0.020(4) 0.014(3) 0.013(3) 0 0
O45 0.021(3) 0.024(3) 0.019(3) 0.010(2) 0.004(2) 0.000(2)
O22 0.017(4) 0.018(4) 0.011(3) 0.005(3) 0 0
O7 0.018(3) 0.015(2) 0.014(2) 0.009(2) 0.002(2) -0.0017(19)
O57 0.009(3) 0.011(3) 0.025(4) 0.006(3) 0 0
S4 0.0149(8) 0.0201(9) 0.0189(9) -0.0002(7) 0.0039(7) -0.0014(7)
S3 0.0359(12) 0.0314(12) 0.0310(12) 0.0244(11) 0.0171(10) 0.0086(9)
O15 0.021(3) 0.016(3) 0.009(2) 0.007(2) 0.000(2) -0.0003(19)
O44 0.022(3) 0.026(3) 0.021(3) 0.016(3) 0.006(2) 0.004(2)
O25 0.022(3) 0.020(3) 0.014(3) 0.000(2) -0.004(2) -0.001(2)
O20 0.015(2) 0.015(2) 0.012(2) 0.003(2) 0.0017(19) 0.0000(19)
O49 0.016(3) 0.021(3) 0.023(3) 0.002(2) 0.003(2) -0.003(2)
O51 0.027(3) 0.023(3) 0.023(3) 0.002(3) 0.007(3) 0.003(3)
O17 0.021(3) 0.017(3) 0.013(3) 0.001(2) 0.000(2) -0.002(2)
O24 0.027(3) 0.025(3) 0.018(3) 0.008(3) 0.003(2) -0.007(2)
O31 0.022(3) 0.033(3) 0.015(3) 0.013(3) 0.001(2) 0.007(2)
O28 0.027(3) 0.030(3) 0.013(3) 0.007(3) 0.001(2) -0.003(2)
O29 0.022(3) 0.020(3) 0.016(3) 0.002(2) 0.003(2) -0.001(2)
O56 0.013(4) 0.011(4) 0.057(7) 0.006(3) 0 0
O50 0.015(3) 0.038(4) 0.019(3) 0.005(3) 0.003(2) -0.006(3)
O19 0.019(3) 0.028(3) 0.015(3) 0.008(2) -0.001(2) -0.003(2)
O23 0.025(3) 0.020(3) 0.033(4) 0.012(3) 0.002(3) -0.002(3)
O27 0.026(3) 0.026(3) 0.023(3) 0.014(3) 0.002(3) -0.007(3)
O26 0.028(3) 0.036(4) 0.018(3) 0.018(3) -0.001(2) -0.004(3)
O52 0.028(3) 0.016(3) 0.029(3) 0.010(2) -0.004(3) 0.006(2)
O33 0.028(3) 0.008(2) 0.035(4) 0.001(2) 0.002(3) 0.002(2)
O59 0.039(4) 0.066(5) 0.013(3) 0.042(4) 0.004(3) 0.006(3)
O63 0.013(4) 0.024(4) 0.038(5) 0.008(3) 0 0
O62 0.011(3) 0.056(5) 0.013(3) 0.001(3) 0.000(2) -0.004(3)
O60 0.014(4) 0.028(5) 0.050(7) 0.009(4) 0 0
O47 0.081(7) 0.032(4) 0.041(5) 0.028(5) 0.031(5) -0.002(4)
O55 0.029(4) 0.037(4) 0.083(7) 0.014(3) -0.010(4) 0.029(5)
O54 0.042(5) 0.035(4) 0.050(5) 0.005(4) -0.020(4) 0.014(4)
O58 0.052(5) 0.028(3) 0.024(3) 0.026(3) 0.024(3) 0.010(3)
O53 0.026(3) 0.023(3) 0.056(5) 0.016(3) -0.003(3) -0.017(3)
O30 0.028(3) 0.041(4) 0.017(3) 0.013(3) 0.009(3) 0.013(3)
S5 0.0274(12) 0.0258(11) 0.0508(16) 0.0094(10) -0.0078(11) 0.0173(11)
O64 0.021(6) 0.014(5) 0.20(2) 0.006(4) 0 0
O46 0.042(5) 0.091(8) 0.075(7) 0.051(6) 0.031(5) 0.047(6)
O61 0.018(5) 0.023(5) 0.152(17) 0.014(4) 0 0
S10 0.0251(16) 0.0347(19) 0.0204(15) -0.0035(14) 0 0
O68 0.029(5) 0.020(4) 0.022(4) 0.007(4) 0 0
O70 0.048(6) 0.077(8) 0.064(7) -0.027(5) -0.030(5) 0.044(6)
O69 0.039(10) 0.086(16) 0.26(4) 0.020(10) 0 0
O10 0.016(2) 0.017(2) 0.011(2) 0.008(2) 0.0033(19) 0.0008(19)
Hf12 0.0215(18) 0.0063(14) 0.0196(17) 0.0029(13) 0 0
O35 0.0215(18) 0.0063(14) 0.0196(17) 0.0029(13) 0 0
S2B 0.017(2) 0.011(2) 0.027(3) 0.0087(19) -0.008(2) -0.005(2)
O42B 0.048(11) 0.060(13) 0.026(9) 0.046(11) -0.015(8) -0.010(9)
O43B 0.020(4) 0.017(4) 0.033(5) 0.003(4) -0.007(4) -0.009(4)
S2A 0.0232(18) 0.0166(19) 0.032(2) 0.0056(16) -0.0011(17) -0.0103(17)
O42A 0.034(7) 0.052(10) 0.037(8) 0.013(7) -0.010(6) -0.014(7)
O43A 0.081(12) 0.024(7) 0.067(11) 0.026(8) 0.026(10) 0.011(7)
S11 0.0331(18) 0.047(2) 0.0228(16) 0.0198(17) 0 0
O73 0.033(8) 0.046(9) 0.032(8) 0.024(7) 0.005(6) -0.002(7)
O71 0.048(10) 0.067(12) 0.027(7) 0.037(10) -0.004(7) -0.010(8)
O74 0.037(9) 0.072(14) 0.036(10) 0.015(9) -0.006(8) 0.002(9)
O72 0.053(10) 0.041(9) 0.021(7) 0.015(8) 0.005(7) 0.000(6)
O34 0.0215(18) 0.0063(14) 0.0196(17) 0.0029(13) 0 0
S9 0.027(2) 0.024(2) 0.205(9) 0.0170(19) 0 0
O65 0.042(7) 0.042(7) 0.040(7) 0.031(6) 0 0
O67 0.043(10) 0.041(10) 0.017(7) 0.013(8) -0.005(7) -0.001(7)
O66 0.041(4) 0.040(4) 0.204(10) 0.014(3) -0.001(4) 0.001(4)
O40 0.016(3) 0.012(2) 0.033(3) 0.005(2) -0.005(2) -0.007(2)
O41 0.019(3) 0.024(3) 0.025(3) 0.006(2) -0.003(2) -0.011(3)
O78 0.029(6) 0.044(7) 0.074(10) 0.024(6) 0 0
N2 0.021(6) 0.042(7) 0.041(7) 0.015(5) 0 0
N3 0.063(10) 0.085(12) 0.020(6) 0.062(10) 0 0
N4 0.042(8) 0.077(12) 0.057(10) 0.054(9) 0.029(8) 0.032(9)
N5 0.020(5) 0.017(4) 0.006(4) 0.004(4) -0.001(3) -0.002(3)
O75 0.034(4) 0.053(5) 0.062(6) 0.025(4) -0.005(4) -0.007(5)
O76 0.045(5) 0.116(10) 0.050(6) 0.055(6) -0.027(5) -0.048(6)
O77 0.032(4) 0.028(4) 0.045(5) 0.015(3) 0.000(3) -0.009(3)
N1 0.023(7) 0.014(6) 0.047(10) 0.006(6) 0.001(7) 0.017(7)
O79 0.033(8) 0.028(7) 0.029(8) 0.000(6) 0.002(6) 0.002(6)
O80 0.25(6) 0.14(4) 0.037(17) 0.17(4) 0 0
O81 0.028(14) 0.027(14) 0.39(9) 0.024(12) 0 0
O82 0.11(2) 0.066(16) 0.10(2) 0.060(17) 0.037(18) 0.018(15)
O83 0.08(3) 0.017(13) 0.17(5) 0.001(15) 0 0
O84 0.35(6) 0.079(19) 0.048(14) 0.14(3) 0.05(2) 0.032(13)
O85 0.10(2) 0.038(13) 0.35(7) 0.040(15) 0.02(3) 0.06(3)

loop_
_atom_type_symbol
_atom_type_description
_atom_type_scat_dispersion_real
_atom_type_scat_dispersion_imag
_atom_type_scat_source
N N 0.0061 0.0033 'International Tables Vol C Tables 4.2.6.8 and 6.1.1.4'
H H 0.0000 0.0000 'International Tables Vol C Tables 4.2.6.8 and 6.1.1.4'
O O 0.0106 0.0060 'International Tables Vol C Tables 4.2.6.8 and 6.1.1.4'
S S 0.1246 0.1234 'International Tables Vol C Tables 4.2.6.8 and 6.1.1.4'
Hf Hf -0.5830 6.1852 'International Tables Vol C Tables 4.2.6.8 and 6.1.1.4'

loop_
_geom_angle_atom_site_label_1
_geom_angle_atom_site_label_2
_geom_angle_atom_site_label_3
_geom_angle_site_symmetry_1
_geom_angle_site_symmetry_3
_geom_angle
O3 Hf2 O6 10_556 10_556 138.1(2)
O3 Hf2 O4 10_556 . 94.9(3)
O6 Hf2 O4 10_556 . 97.2(3)
O3 Hf2 O15 10_556 . 99.4(2)
O6 Hf2 O15 10_556 . 99.5(2)
O4 Hf2 O15 . . 135.3(2)
O3 Hf2 O1 10_556 . 72.7(2)
O6 Hf2 O1 10_556 . 72.9(2)
O4 Hf2 O1 . . 72.9(2)
O15 Hf2 O1 . . 151.8(2)
O3 Hf2 O10 10_556 . 151.6(2)
O6 Hf2 O10 10_556 . 70.3(2)
O4 Hf2 O10 . . 79.9(2)
O15 Hf2 O10 . . 67.6(2)
O1 Hf2 O10 . . 130.3(2)
O3 Hf2 O38 10_556 10_556 74.6(2)
O6 Hf2 O38 10_556 10_556 76.2(2)
O4 Hf2 O38 . 10_556 152.4(2)
O15 Hf2 O38 . 10_556 72.2(2)
O1 Hf2 O38 . 10_556 79.6(2)
O10 Hf2 O38 . 10_556 121.2(2)
O3 Hf2 O8 10_556 10_556 69.43(19)
O6 Hf2 O8 10_556 10_556 151.7(2)
O4 Hf2 O8 . 10_556 68.8(2)
O15 Hf2 O8 . 10_556 77.2(2)
O1 Hf2 O8 . 10_556 122.2(2)
O10 Hf2 O8 . 10_556 82.78(19)
O38 Hf2 O8 10_556 10_556 127.4(2)
O3 Hf2 Hf4 10_556 . 33.89(15)
O6 Hf2 Hf4 10_556 . 108.83(15)
O4 Hf2 Hf4 . . 82.63(19)
O15 Hf2 Hf4 . . 128.91(16)
O1 Hf2 Hf4 . . 38.86(18)
O10 Hf2 Hf4 . . 162.17(14)
O38 Hf2 Hf4 10_556 . 74.51(14)
O8 Hf2 Hf4 10_556 . 94.10(13)
O3 Hf2 Hf5 10_556 . 108.56(15)
O6 Hf2 Hf5 10_556 . 33.12(16)
O4 Hf2 Hf5 . . 86.64(19)
O15 Hf2 Hf5 . . 126.97(16)
O1 Hf2 Hf5 . . 39.86(18)
O10 Hf2 Hf5 . . 99.07(14)
O38 Hf2 Hf5 10_556 . 73.18(15)
O8 Hf2 Hf5 10_556 . 154.76(13)
Hf4 Hf2 Hf5 . . 76.408(11)
O3 Hf2 Hf2 10_556 10_556 85.43(14)
O6 Hf2 Hf2 10_556 10_556 83.11(16)
O4 Hf2 Hf2 . 10_556 33.56(17)
O15 Hf2 Hf2 . 10_556 168.77(16)
O1 Hf2 Hf2 . 10_556 39.41(14)
O10 Hf2 Hf2 . 10_556 103.45(14)
O38 Hf2 Hf2 10_556 10_556 118.97(15)
O8 Hf2 Hf2 10_556 10_556 95.28(13)
Hf4 Hf2 Hf2 . 10_556 59.215(7)
Hf5 Hf2 Hf2 . 10_556 59.695(6)
O3 Hf2 Hf1 10_556 . 81.19(14)
O6 Hf2 Hf1 10_556 . 125.55(15)
O4 Hf2 Hf1 . . 31.53(19)
O15 Hf2 Hf1 . . 110.14(16)
O1 Hf2 Hf1 . . 95.66(15)
O10 Hf2 Hf1 . . 80.12(14)
O38 Hf2 Hf1 10_556 . 155.66(14)
O8 Hf2 Hf1 10_556 . 37.29(13)
Hf4 Hf2 Hf1 . . 86.765(11)
Hf5 Hf2 Hf1 . . 117.886(11)
Hf2 Hf2 Hf1 10_556 . 60.357(6)
O4 Hf1 O5 . . 98.5(3)
O4 Hf1 O8 . 10_556 73.97(16)
O5 Hf1 O8 . 10_556 73.47(16)
O4 Hf1 O8 . . 73.97(16)
O5 Hf1 O8 . . 73.47(16)
O8 Hf1 O8 10_556 . 129.1(3)
O4 Hf1 O62 . 10_556 149.46(18)
O5 Hf1 O62 . 10_556 86.7(3)
O8 Hf1 O62 10_556 10_556 78.9(2)
O8 Hf1 O62 . 10_556 135.7(2)
O4 Hf1 O62 . . 149.46(18)
O5 Hf1 O62 . . 86.7(3)
O8 Hf1 O62 10_556 . 135.7(2)
O8 Hf1 O62 . . 78.9(2)
O62 Hf1 O62 10_556 . 60.4(3)
O4 Hf1 O59 . 10_556 86.8(3)
O5 Hf1 O59 . 10_556 149.43(18)
O8 Hf1 O59 10_556 10_556 79.3(2)
O8 Hf1 O59 . 10_556 136.3(2)
O62 Hf1 O59 10_556 10_556 74.5(3)
O62 Hf1 O59 . 10_556 103.8(3)
O4 Hf1 O59 . . 86.8(3)
O5 Hf1 O59 . . 149.44(18)
O8 Hf1 O59 10_556 . 136.3(2)
O8 Hf1 O59 . . 79.3(2)
O62 Hf1 O59 10_556 . 103.8(3)
O62 Hf1 O59 . . 74.5(3)
O59 Hf1 O59 10_556 . 60.4(3)
O4 Hf1 S8 . . 175.0(2)
O5 Hf1 S8 . . 86.4(2)
O8 Hf1 S8 10_556 . 107.67(14)
O8 Hf1 S8 . . 107.67(14)
O62 Hf1 S8 10_556 . 30.20(17)
O62 Hf1 S8 . . 30.20(17)
O59 Hf1 S8 10_556 . 88.9(2)
O59 Hf1 S8 . . 88.9(2)
O4 Hf1 S7 . . 87.6(2)
O5 Hf1 S7 . . 173.9(2)
O8 Hf1 S7 10_556 . 108.50(14)
O8 Hf1 S7 . . 108.50(14)
O62 Hf1 S7 10_556 . 88.0(2)
O62 Hf1 S7 . . 88.0(2)
O59 Hf1 S7 10_556 . 30.23(17)
O59 Hf1 S7 . . 30.23(17)
S8 Hf1 S7 . . 87.44(8)
O4 Hf1 Hf3 . 10_556 85.97(19)
O5 Hf1 Hf3 . 10_556 32.38(7)
O8 Hf1 Hf3 10_556 10_556 98.35(14)
O8 Hf1 Hf3 . 10_556 41.11(14)
O62 Hf1 Hf3 10_556 10_556 111.9(2)
O62 Hf1 Hf3 . 10_556 82.7(2)
O59 Hf1 Hf3 10_556 10_556 172.8(2)
O59 Hf1 Hf3 . 10_556 119.43(17)
S8 Hf1 Hf3 . 10_556 98.33(5)
S7 Hf1 Hf3 . 10_556 149.410(13)
O4 Hf1 Hf3 . . 85.97(19)
O5 Hf1 Hf3 . . 32.38(7)
O8 Hf1 Hf3 10_556 . 41.12(14)
O8 Hf1 Hf3 . . 98.35(14)
O62 Hf1 Hf3 10_556 . 82.7(2)
O62 Hf1 Hf3 . . 111.9(2)
O59 Hf1 Hf3 10_556 . 119.43(17)
O59 Hf1 Hf3 . . 172.8(2)
S8 Hf1 Hf3 . . 98.33(5)
S7 Hf1 Hf3 . . 149.411(13)
Hf3 Hf1 Hf3 10_556 . 59.683(13)
O3 Hf4 O3 . 10_556 101.2(3)
O3 Hf4 O57 . . 122.29(17)
O3 Hf4 O57 10_556 . 122.29(17)
O3 Hf4 O2 . . 75.69(19)
O3 Hf4 O2 10_556 . 75.69(19)
O57 Hf4 O2 . . 80.3(3)
O3 Hf4 O1 . . 75.28(19)
O3 Hf4 O1 10_556 . 75.28(19)
O57 Hf4 O1 . . 146.3(3)
O2 Hf4 O1 . . 133.4(3)
O3 Hf4 O36 . . 82.9(2)
O3 Hf4 O36 10_556 . 152.7(2)
O57 Hf4 O36 . . 74.8(2)
O2 Hf4 O36 . . 130.91(19)
O1 Hf4 O36 . . 79.8(2)
O3 Hf4 O36 . 10_556 152.7(2)
O3 Hf4 O36 10_556 10_556 82.9(2)
O57 Hf4 O36 . 10_556 74.8(2)
O2 Hf4 O36 . 10_556 130.91(19)
O1 Hf4 O36 . 10_556 79.8(2)
O36 Hf4 O36 . 10_556 81.8(3)
O3 Hf4 Hf3 . . 88.30(14)
O3 Hf4 Hf3 10_556 . 34.20(14)
O57 Hf4 Hf3 . . 106.52(17)
O2 Hf4 Hf3 . . 41.52(13)
O1 Hf4 Hf3 . . 102.27(16)
O36 Hf4 Hf3 . . 170.12(17)
O36 Hf4 Hf3 10_556 . 108.05(16)
O3 Hf4 Hf3 . 10_556 34.20(14)
O3 Hf4 Hf3 10_556 10_556 88.29(14)
O57 Hf4 Hf3 . 10_556 106.52(17)
O2 Hf4 Hf3 . 10_556 41.52(13)
O1 Hf4 Hf3 . 10_556 102.27(16)
O36 Hf4 Hf3 . 10_556 108.05(16)
O36 Hf4 Hf3 10_556 10_556 170.12(17)
Hf3 Hf4 Hf3 . 10_556 62.090(13)
O3 Hf4 Hf2 . . 88.20(15)
O3 Hf4 Hf2 10_556 . 34.65(15)
O57 Hf4 Hf2 . . 148.73(4)
O2 Hf4 Hf2 . . 103.26(18)
O1 Hf4 Hf2 . . 40.64(12)
O36 Hf4 Hf2 . . 119.82(15)
O36 Hf4 Hf2 10_556 . 80.04(15)
Hf3 Hf4 Hf2 . . 64.090(9)
Hf3 Hf4 Hf2 10_556 . 95.217(13)
O3 Hf4 Hf2 . 10_556 34.65(15)
O3 Hf4 Hf2 10_556 10_556 88.20(15)
O57 Hf4 Hf2 . 10_556 148.73(4)
O2 Hf4 Hf2 . 10_556 103.26(18)
O1 Hf4 Hf2 . 10_556 40.64(12)
O36 Hf4 Hf2 . 10_556 80.04(15)
O36 Hf4 Hf2 10_556 10_556 119.82(15)
Hf3 Hf4 Hf2 . 10_556 95.218(13)
Hf3 Hf4 Hf2 10_556 10_556 64.088(9)
Hf2 Hf4 Hf2 . 10_556 61.571(13)
O3 Hf3 O7 10_556 10_556 137.2(2)
O3 Hf3 O5 10_556 . 95.3(2)
O7 Hf3 O5 10_556 . 97.8(2)
O3 Hf3 O20 10_556 . 99.0(2)
O7 Hf3 O20 10_556 . 98.9(2)
O5 Hf3 O20 . . 136.4(2)
O3 Hf3 O2 10_556 . 72.8(2)
O7 Hf3 O2 10_556 . 72.6(2)
O5 Hf3 O2 . . 73.0(2)
O20 Hf3 O2 . . 150.6(2)
O3 Hf3 O11 10_556 . 153.2(2)
O7 Hf3 O11 10_556 . 69.4(2)
O5 Hf3 O11 . . 80.5(2)
O20 Hf3 O11 . . 68.4(2)
O2 Hf3 O11 . . 129.6(2)
O3 Hf3 O8 10_556 10_556 70.5(2)
O7 Hf3 O8 10_556 10_556 151.7(2)
O5 Hf3 O8 . 10_556 69.1(2)
O20 Hf3 O8 . 10_556 77.4(2)
O2 Hf3 O8 . 10_556 123.2(2)
O11 Hf3 O8 . 10_556 83.42(19)
O3 Hf3 O32 10_556 . 75.9(2)
O7 Hf3 O32 10_556 . 71.6(2)
O5 Hf3 O32 . . 148.1(2)
O20 Hf3 O32 . . 75.5(2)
O2 Hf3 O32 . . 75.1(2)
O11 Hf3 O32 . . 120.6(2)
O8 Hf3 O32 10_556 . 132.25(19)
O3 Hf3 Hf4 10_556 . 33.90(15)
O7 Hf3 Hf4 10_556 . 108.44(16)
O5 Hf3 Hf4 . . 82.62(18)
O20 Hf3 Hf4 . . 128.39(15)
O2 Hf3 Hf4 . . 38.89(19)
O11 Hf3 Hf4 . . 162.45(14)
O8 Hf3 Hf4 10_556 . 94.98(13)
O32 Hf3 Hf4 . . 73.12(15)
O3 Hf3 Hf11 10_556 . 107.82(15)
O7 Hf3 Hf11 10_556 . 33.98(16)
O5 Hf3 Hf11 . . 85.33(18)
O20 Hf3 Hf11 . . 127.65(16)
O2 Hf3 Hf11 . . 38.62(19)
O11 Hf3 Hf11 . . 98.29(14)
O8 Hf3 Hf11 10_556 . 153.85(13)
O32 Hf3 Hf11 . . 68.99(15)
Hf4 Hf3 Hf11 . . 75.563(11)
O3 Hf3 Hf3 10_556 10_556 85.16(14)
O7 Hf3 Hf3 10_556 10_556 84.10(16)
O5 Hf3 Hf3 . 10_556 33.15(17)
O20 Hf3 Hf3 . 10_556 169.51(16)
O2 Hf3 Hf3 . 10_556 39.90(15)
O11 Hf3 Hf3 . 10_556 103.68(14)
O8 Hf3 Hf3 10_556 10_556 95.16(13)
O32 Hf3 Hf3 . 10_556 114.95(15)
Hf4 Hf3 Hf3 . 10_556 58.956(7)
Hf11 Hf3 Hf3 . 10_556 58.964(7)
O3 Hf3 Hf1 10_556 . 81.64(15)
O7 Hf3 Hf1 10_556 . 126.39(16)
O5 Hf3 Hf1 . . 31.92(19)
O20 Hf3 Hf1 . . 110.72(17)
O2 Hf3 Hf1 . . 96.25(16)
O11 Hf3 Hf1 . . 81.14(14)
O8 Hf3 Hf1 10_556 . 37.25(13)
O32 Hf3 Hf1 . . 157.46(15)
Hf4 Hf3 Hf1 . . 87.030(11)
Hf11 Hf3 Hf1 . . 116.941(11)
Hf3 Hf3 Hf1 10_556 . 60.158(6)
O7 Hf10 O22 10_556 . 91.7(3)
O7 Hf10 O21 10_556 . 93.2(2)
O22 Hf10 O21 . . 142.7(3)
O7 Hf10 O33 10_556 . 144.3(3)
O22 Hf10 O33 . . 95.6(3)
O21 Hf10 O33 . . 101.6(3)
O7 Hf10 O49 10_556 . 144.0(2)
O22 Hf10 O49 . . 73.6(3)
O21 Hf10 O49 . . 81.0(2)
O33 Hf10 O49 . . 71.1(3)
O7 Hf10 O52 10_556 . 80.6(2)
O22 Hf10 O52 . . 141.4(3)
O21 Hf10 O52 . . 75.8(3)
O33 Hf10 O52 . . 72.0(3)
O49 Hf10 O52 . . 130.8(3)
O7 Hf10 O12 10_556 . 71.7(3)
O22 Hf10 O12 . . 66.5(3)
O21 Hf10 O12 . . 149.1(3)
O33 Hf10 O12 . . 79.3(3)
O49 Hf10 O12 . . 126.9(3)
O52 Hf10 O12 . . 75.2(3)
O7 Hf10 O11 10_556 . 69.3(2)
O22 Hf10 O11 . . 79.3(3)
O21 Hf10 O11 . . 68.1(2)
O33 Hf10 O11 . . 146.4(2)
O49 Hf10 O11 . . 75.7(2)
O52 Hf10 O11 . . 130.6(2)
O12 Hf10 O11 . . 126.3(2)
O7 Hf10 Hf11 10_556 . 31.19(16)
O22 Hf10 Hf11 . . 79.4(2)
O21 Hf10 Hf11 . . 119.93(17)
O33 Hf10 Hf11 . . 116.7(2)
O49 Hf10 Hf11 . . 152.65(18)
O52 Hf10 Hf11 . . 74.60(18)
O12 Hf10 Hf11 . . 40.5(2)
O11 Hf10 Hf11 . . 95.14(13)
O7 Hf10 Hf3 10_556 . 30.38(16)
O22 Hf10 Hf3 . . 83.4(2)
O21 Hf10 Hf3 . . 82.43(16)
O33 Hf10 Hf3 . . 174.2(2)
O49 Hf10 Hf3 . . 113.93(18)
O52 Hf10 Hf3 . . 105.28(17)
O12 Hf10 Hf3 . . 95.1(2)
O11 Hf10 Hf3 . . 39.01(13)
Hf11 Hf10 Hf3 . . 57.505(10)
O7 Hf10 Hf9 10_556 . 82.87(16)
O22 Hf10 Hf9 . . 113.1(2)
O21 Hf10 Hf9 . . 31.60(17)
O33 Hf10 Hf9 . . 125.1(2)
O49 Hf10 Hf9 . . 73.70(17)
O52 Hf10 Hf9 . . 103.45(19)
O12 Hf10 Hf9 . . 154.5(2)
O11 Hf10 Hf9 . . 36.67(13)
Hf11 Hf10 Hf9 . . 114.061(12)
Hf3 Hf10 Hf9 . . 60.277(9)
O6 Hf6 O13 10_556 . 93.3(3)
O6 Hf6 O14 10_556 . 95.3(2)
O13 Hf6 O14 . . 141.7(3)
O6 Hf6 O23 10_556 . 141.1(2)
O13 Hf6 O23 . . 92.5(3)
O14 Hf6 O23 . . 103.5(2)
O6 Hf6 O41 10_556 . 81.0(2)
O13 Hf6 O41 . . 143.4(3)
O14 Hf6 O41 . . 74.8(2)
O23 Hf6 O41 . . 71.8(3)
O6 Hf6 O44 10_556 . 147.0(2)
O13 Hf6 O44 . . 74.3(3)
O14 Hf6 O44 . . 78.4(2)
O23 Hf6 O44 . . 71.0(2)
O41 Hf6 O44 . . 126.8(2)
O6 Hf6 O9 10_556 . 70.5(2)
O13 Hf6 O9 . . 66.6(3)
O14 Hf6 O9 . . 150.7(2)
O23 Hf6 O9 . . 76.8(3)
O41 Hf6 O9 . . 77.6(2)
O44 Hf6 O9 . . 127.3(2)
O6 Hf6 O10 10_556 . 70.8(2)
O13 Hf6 O10 . . 80.3(3)
O14 Hf6 O10 . . 67.7(2)
O23 Hf6 O10 . . 147.9(2)
O41 Hf6 O10 . . 129.8(2)
O44 Hf6 O10 . . 76.9(2)
O9 Hf6 O10 . . 126.5(2)
O6 Hf6 Hf12 10_556 . 105.52(17)
O13 Hf6 Hf12 . . 78.4(2)
O14 Hf6 Hf12 . . 133.96(15)
O23 Hf6 Hf12 . . 38.84(19)
O41 Hf6 Hf12 . . 68.7(2)
O44 Hf6 Hf12 . . 101.71(18)
O9 Hf6 Hf12 . . 38.01(19)
O10 Hf6 Hf12 . . 158.07(15)
O6 Hf6 Hf2 10_556 . 31.42(15)
O13 Hf6 Hf2 . . 85.7(2)
O14 Hf6 Hf2 . . 82.64(15)
O23 Hf6 Hf2 . . 171.87(18)
O41 Hf6 Hf2 . . 105.19(19)
O44 Hf6 Hf2 . . 115.89(17)
O9 Hf6 Hf2 . . 95.24(19)
O10 Hf6 Hf2 . . 39.44(14)
Hf12 Hf6 Hf2 . . 133.12(6)
O6 Hf6 Hf5 10_556 . 30.32(15)
O13 Hf6 Hf5 . . 82.0(2)
O14 Hf6 Hf5 . . 120.79(16)
O23 Hf6 Hf5 . . 113.44(18)
O41 Hf6 Hf5 . . 74.96(17)
O44 Hf6 Hf5 . . 156.13(17)
O9 Hf6 Hf5 . . 40.31(19)
O10 Hf6 Hf5 . . 96.59(14)
Hf12 Hf6 Hf5 . . 75.69(7)
Hf2 Hf6 Hf5 . . 58.477(9)
O6 Hf5 O6 10_556 . 93.3(3)
O6 Hf5 O37 10_556 10_556 88.3(2)
O6 Hf5 O37 . 10_556 147.8(2)
O6 Hf5 O37 10_556 . 147.8(2)
O6 Hf5 O37 . . 88.3(2)
O37 Hf5 O37 10_556 . 74.1(3)
O6 Hf5 O40 10_556 10_556 141.5(2)
O6 Hf5 O40 . 10_556 84.7(2)
O37 Hf5 O40 10_556 10_556 113.2(2)
O37 Hf5 O40 . 10_556 70.6(2)
O6 Hf5 O40 10_556 . 84.7(2)
O6 Hf5 O40 . . 141.5(2)
O37 Hf5 O40 10_556 . 70.6(2)
O37 Hf5 O40 . . 113.2(2)
O40 Hf5 O40 10_556 . 74.1(4)
O6 Hf5 O1 10_556 . 73.60(19)
O6 Hf5 O1 . . 73.60(19)
O37 Hf5 O1 10_556 . 76.1(2)
O37 Hf5 O1 . . 76.1(2)
O40 Hf5 O1 10_556 . 140.53(19)
O40 Hf5 O1 . . 140.53(19)
O6 Hf5 O9 10_556 . 69.62(19)
O6 Hf5 O9 . . 69.61(19)
O37 Hf5 O9 10_556 . 139.49(17)
O37 Hf5 O9 . . 139.49(17)
O40 Hf5 O9 10_556 . 73.8(2)
O40 Hf5 O9 . . 73.8(2)
O1 Hf5 O9 . . 125.2(3)
O6 Hf5 Hf2 10_556 . 33.65(14)
O6 Hf5 Hf2 . . 84.33(15)
O37 Hf5 Hf2 10_556 . 79.31(15)
O37 Hf5 Hf2 . . 115.01(14)
O40 Hf5 Hf2 10_556 . 167.44(17)
O40 Hf5 Hf2 . . 111.59(18)
O1 Hf5 Hf2 . . 40.01(12)
O9 Hf5 Hf2 . . 96.69(17)
O6 Hf5 Hf2 10_556 10_556 84.33(15)
O6 Hf5 Hf2 . 10_556 33.65(14)
O37 Hf5 Hf2 10_556 10_556 115.01(14)
O37 Hf5 Hf2 . 10_556 79.31(15)
O40 Hf5 Hf2 10_556 10_556 111.59(18)
O40 Hf5 Hf2 . 10_556 167.44(17)
O1 Hf5 Hf2 . 10_556 40.01(12)
O9 Hf5 Hf2 . 10_556 96.69(17)
Hf2 Hf5 Hf2 . 10_556 60.612(13)
O6 Hf5 Hf6 10_556 10_556 83.55(16)
O6 Hf5 Hf6 . 10_556 30.12(15)
O37 Hf5 Hf6 10_556 10_556 171.07(15)
O37 Hf5 Hf6 . 10_556 111.35(16)
O40 Hf5 Hf6 10_556 10_556 75.58(17)
O40 Hf5 Hf6 . 10_556 112.00(17)
O1 Hf5 Hf6 . 10_556 98.07(16)
O9 Hf5 Hf6 . 10_556 39.61(11)
Hf2 Hf5 Hf6 . 10_556 91.863(13)
Hf2 Hf5 Hf6 10_556 10_556 60.668(9)
O6 Hf5 Hf6 10_556 . 30.13(15)
O6 Hf5 Hf6 . . 83.55(16)
O37 Hf5 Hf6 10_556 . 111.35(16)
O37 Hf5 Hf6 . . 171.07(15)
O40 Hf5 Hf6 10_556 . 112.00(17)
O40 Hf5 Hf6 . . 75.58(17)
O1 Hf5 Hf6 . . 98.07(16)
O9 Hf5 Hf6 . . 39.61(11)
Hf2 Hf5 Hf6 . . 60.668(9)
Hf2 Hf5 Hf6 10_556 . 91.861(13)
Hf6 Hf5 Hf6 10_556 . 62.340(14)
O19 Hf8 O18 . . 66.9(2)
O19 Hf8 O17 . . 84.1(3)
O18 Hf8 O17 . . 123.1(2)
O19 Hf8 O16 . . 111.2(2)
O18 Hf8 O16 . . 80.1(2)
O17 Hf8 O16 . . 65.9(2)
O19 Hf8 O27 . . 145.4(3)
O18 Hf8 O27 . . 144.8(2)
O17 Hf8 O27 . . 83.2(3)
O16 Hf8 O27 . . 92.5(2)
O19 Hf8 O29 . . 87.2(3)
O18 Hf8 O29 . . 82.2(2)
O17 Hf8 O29 . . 146.4(2)
O16 Hf8 O29 . . 146.5(2)
O27 Hf8 O29 . . 85.9(3)
O19 Hf8 O28 . . 72.4(3)
O18 Hf8 O28 . . 132.4(3)
O17 Hf8 O28 . . 74.4(2)
O16 Hf8 O28 . . 139.2(2)
O27 Hf8 O28 . . 73.2(3)
O29 Hf8 O28 . . 72.0(2)
O19 Hf8 O26 . . 139.2(2)
O18 Hf8 O26 . . 74.5(2)
O17 Hf8 O26 . . 130.1(3)
O16 Hf8 O26 . . 73.6(2)
O27 Hf8 O26 . . 70.4(2)
O29 Hf8 O26 . . 74.4(3)
O28 Hf8 O26 . . 131.4(3)
O19 Hf8 Hf9 . . 33.96(17)
O18 Hf8 Hf9 . . 33.68(17)
O17 Hf8 Hf9 . . 109.57(18)
O16 Hf8 Hf9 . . 101.01(16)
O27 Hf8 Hf9 . . 164.30(18)
O29 Hf8 Hf9 . . 78.41(18)
O28 Hf8 Hf9 . . 100.78(19)
O26 Hf8 Hf9 . . 105.63(18)
O19 Hf8 Hf7 . . 101.20(17)
O18 Hf8 Hf7 . . 104.93(16)
O17 Hf8 Hf7 . . 32.93(17)
O16 Hf8 Hf7 . . 33.17(15)
O27 Hf8 Hf7 . . 84.75(18)
O29 Hf8 Hf7 . . 170.59(18)
O28 Hf8 Hf7 . . 106.32(17)
O26 Hf8 Hf7 . . 101.22(19)
Hf9 Hf8 Hf7 . . 110.939(11)
O7 Hf11 O7 . 10_556 98.0(3)
O7 Hf11 O56 . . 124.61(19)
O7 Hf11 O56 10_556 . 124.61(19)
O7 Hf11 O2 . . 76.1(2)
O7 Hf11 O2 10_556 . 76.1(2)
O56 Hf11 O2 . . 81.4(3)
O7 Hf11 O53 . . 82.3(3)
O7 Hf11 O53 10_556 . 148.3(3)
O56 Hf11 O53 . . 77.9(3)
O2 Hf11 O53 . . 133.5(2)
O7 Hf11 O53 . 10_556 148.3(3)
O7 Hf11 O53 10_556 10_556 82.3(3)
O56 Hf11 O53 . 10_556 77.9(3)
O2 Hf11 O53 . 10_556 133.5(2)
O53 Hf11 O53 . 10_556 81.4(5)
O7 Hf11 O12 . . 71.9(2)
O7 Hf11 O12 10_556 . 71.9(2)
O56 Hf11 O12 . . 148.4(3)
O2 Hf11 O12 . . 130.2(3)
O53 Hf11 O12 . . 78.3(3)
O53 Hf11 O12 10_556 . 78.3(3)
O7 Hf11 Hf3 . . 87.45(15)
O7 Hf11 Hf3 10_556 . 34.65(16)
O56 Hf11 Hf3 . . 107.4(2)
O2 Hf11 Hf3 . . 41.45(13)
O53 Hf11 Hf3 . . 169.7(2)
O53 Hf11 Hf3 10_556 . 108.1(2)
O12 Hf11 Hf3 . . 99.61(18)
O7 Hf11 Hf3 . 10_556 34.65(16)
O7 Hf11 Hf3 10_556 10_556 87.45(15)
O56 Hf11 Hf3 . 10_556 107.4(2)
O2 Hf11 Hf3 . 10_556 41.45(13)
O53 Hf11 Hf3 . 10_556 108.1(2)
O53 Hf11 Hf3 10_556 10_556 169.7(2)
O12 Hf11 Hf3 . 10_556 99.61(18)
Hf3 Hf11 Hf3 . 10_556 62.074(13)
O7 Hf11 Hf10 . 10_556 31.41(16)
O7 Hf11 Hf10 10_556 10_556 86.45(16)
O56 Hf11 Hf10 . 10_556 148.02(3)
O2 Hf11 Hf10 . 10_556 101.49(17)
O53 Hf11 Hf10 . 10_556 77.4(2)
O53 Hf11 Hf10 10_556 10_556 117.8(2)
O12 Hf11 Hf10 . 10_556 40.48(13)
Hf3 Hf11 Hf10 . 10_556 94.354(14)
Hf3 Hf11 Hf10 10_556 10_556 62.294(10)
O7 Hf11 Hf10 . . 86.45(16)
O7 Hf11 Hf10 10_556 . 31.41(16)
O56 Hf11 Hf10 . . 148.02(3)
O2 Hf11 Hf10 . . 101.49(17)
O53 Hf11 Hf10 . . 117.8(2)
O53 Hf11 Hf10 10_556 . 77.4(2)
O12 Hf11 Hf10 . . 40.48(13)
Hf3 Hf11 Hf10 . . 62.294(10)
Hf3 Hf11 Hf10 10_556 . 94.351(14)
Hf10 Hf11 Hf10 10_556 . 63.264(14)
O20 Hf9 O21 . . 96.1(2)
O20 Hf9 O18 . . 90.0(2)
O21 Hf9 O18 . . 142.7(2)
O20 Hf9 O19 . . 82.1(2)
O21 Hf9 O19 . . 151.4(2)
O18 Hf9 O19 . . 65.8(2)
O20 Hf9 O48 . . 144.0(2)
O21 Hf9 O48 . . 81.3(2)
O18 Hf9 O48 . . 72.7(2)
O19 Hf9 O48 . . 116.5(2)
O20 Hf9 O30 . . 144.8(3)
O21 Hf9 O30 . . 86.1(3)
O18 Hf9 O30 . . 109.3(3)
O19 Hf9 O30 . . 79.7(3)
O48 Hf9 O30 . . 71.1(3)
O20 Hf9 O11 . . 69.1(2)
O21 Hf9 O11 . . 69.4(2)
O18 Hf9 O11 . . 78.7(2)
O19 Hf9 O11 . . 134.0(2)
O48 Hf9 O11 . . 76.5(2)
O30 Hf9 O11 . . 141.9(2)
O20 Hf9 O31 . . 73.9(2)
O21 Hf9 O31 . . 76.0(2)
O18 Hf9 O31 . . 140.5(2)
O19 Hf9 O31 . . 76.2(3)
O48 Hf9 O31 . . 138.0(2)
O30 Hf9 O31 . . 72.6(3)
O11 Hf9 O31 . . 125.2(2)
O20 Hf9 Hf8 . . 90.37(16)
O21 Hf9 Hf8 . . 172.66(17)
O18 Hf9 Hf8 . . 33.39(15)
O19 Hf9 Hf8 . . 33.16(18)
O48 Hf9 Hf8 . . 91.42(17)
O30 Hf9 Hf8 . . 90.6(2)
O11 Hf9 Hf8 . . 109.98(14)
O31 Hf9 Hf8 . . 109.32(18)
O20 Hf9 Hf3 . . 31.55(15)
O21 Hf9 Hf3 . . 81.25(16)
O18 Hf9 Hf3 . . 85.25(16)
O19 Hf9 Hf3 . . 108.37(17)
O48 Hf9 Hf3 . . 113.81(16)
O30 Hf9 Hf3 . . 165.4(2)
O11 Hf9 Hf3 . . 37.66(14)
O31 Hf9 Hf3 . . 97.12(16)
Hf8 Hf9 Hf3 . . 102.756(11)
O20 Hf9 Hf10 . . 84.90(16)
O21 Hf9 Hf10 . . 31.54(16)
O18 Hf9 Hf10 . . 113.49(15)
O19 Hf9 Hf10 . . 166.97(17)
O48 Hf9 Hf10 . . 74.25(16)
O30 Hf9 Hf10 . . 111.8(2)
O11 Hf9 Hf10 . . 38.03(14)
O31 Hf9 Hf10 . . 100.99(18)
Hf8 Hf9 Hf10 . . 146.688(12)
Hf3 Hf9 Hf10 . . 59.038(9)
O15 Hf7 O14 . . 94.3(2)
O15 Hf7 O17 . . 91.2(2)
O14 Hf7 O17 . . 150.2(2)
O15 Hf7 O16 . . 86.8(2)
O14 Hf7 O16 . . 143.9(2)
O17 Hf7 O16 . . 65.6(2)
O15 Hf7 O45 . . 140.3(2)
O14 Hf7 O45 . . 83.6(2)
O17 Hf7 O45 . . 110.0(2)
O16 Hf7 O45 . . 73.2(2)
O15 Hf7 O24 . . 145.8(2)
O14 Hf7 O24 . . 82.5(2)
O17 Hf7 O24 . . 76.7(2)
O16 Hf7 O24 . . 115.5(2)
O45 Hf7 O24 . . 73.5(3)
O15 Hf7 O25 . . 75.0(2)
O14 Hf7 O25 . . 77.5(2)
O17 Hf7 O25 . . 75.7(2)
O16 Hf7 O25 . . 136.7(2)
O45 Hf7 O25 . . 141.5(2)
O24 Hf7 O25 . . 71.0(3)
O15 Hf7 O10 . . 68.5(2)
O14 Hf7 O10 . . 68.2(2)
O17 Hf7 O10 . . 140.2(2)
O16 Hf7 O10 . . 78.9(2)
O45 Hf7 O10 . . 74.1(2)
O24 Hf7 O10 . . 138.1(2)
O25 Hf7 O10 . . 126.7(2)
O15 Hf7 Hf8 . . 91.49(16)
O14 Hf7 Hf8 . . 173.22(16)
O17 Hf7 Hf8 . . 32.75(16)
O16 Hf7 Hf8 . . 33.02(15)
O45 Hf7 Hf8 . . 89.74(17)
O24 Hf7 Hf8 . . 94.64(17)
O25 Hf7 Hf8 . . 107.38(16)
O10 Hf7 Hf8 . . 111.02(14)
Hf11 O2 Hf4 . . 149.4(4)
Hf11 O2 Hf3 . . 99.9(2)
Hf4 O2 Hf3 . . 99.6(2)
Hf11 O2 Hf3 . 10_556 99.9(2)
Hf4 O2 Hf3 . 10_556 99.6(2)
Hf3 O2 Hf3 . 10_556 100.2(3)
Hf9 O11 Hf3 . . 105.5(2)
Hf9 O11 Hf10 . . 105.3(2)
Hf3 O11 Hf10 . . 101.5(2)
Hf4 O1 Hf5 . . 147.2(4)
Hf4 O1 Hf2 . . 100.5(2)
Hf5 O1 Hf2 . . 100.1(2)
Hf4 O1 Hf2 . 10_556 100.5(2)
Hf5 O1 Hf2 . 10_556 100.1(2)
Hf2 O1 Hf2 . 10_556 101.2(3)
S1 O37 Hf5 . . 130.2(3)
Hf1 O8 Hf3 . 10_556 101.6(2)
Hf1 O8 Hf2 . 10_556 100.9(2)
Hf3 O8 Hf2 10_556 10_556 98.7(2)
O39 S1 O38 . . 110.6(4)
O39 S1 O37 . . 109.4(4)
O38 S1 O37 . . 109.2(3)
O39 S1 O36 . . 110.3(4)
O38 S1 O36 . . 108.7(3)
O37 S1 O36 . . 108.6(4)
O58 S6 O58 . 10_556 112.2(7)
O58 S6 O56 . . 109.4(4)
O58 S6 O56 10_556 . 109.4(4)
O58 S6 O57 . . 108.2(3)
O58 S6 O57 10_556 . 108.2(3)
O56 S6 O57 . . 109.3(5)
Hf10 O12 Hf10 10_556 . 105.9(4)
Hf10 O12 Hf11 10_556 . 99.0(2)
Hf10 O12 Hf11 . . 99.0(2)
Hf1 O5 Hf3 . 10_556 115.7(2)
Hf1 O5 Hf3 . . 115.7(2)
Hf3 O5 Hf3 10_556 . 113.7(3)
Hf1 O4 Hf2 . . 116.3(2)
Hf1 O4 Hf2 . 10_556 116.3(2)
Hf2 O4 Hf2 . 10_556 112.9(3)
Hf7 O14 Hf6 . . 117.7(3)
Hf4 O3 Hf3 . 10_556 111.9(2)
Hf4 O3 Hf2 . 10_556 111.5(2)
Hf3 O3 Hf2 10_556 10_556 121.4(3)
Hf6 O6 Hf5 10_556 . 119.6(3)
Hf6 O6 Hf2 10_556 10_556 117.8(3)
Hf5 O6 Hf2 . 10_556 113.2(3)
S1 O38 Hf2 . 10_556 126.2(3)
O64 S8 O63 . . 110.8(7)
O64 S8 O62 . 10_556 111.1(5)
O63 S8 O62 . 10_556 111.8(4)
O64 S8 O62 . . 111.1(5)
O63 S8 O62 . . 111.8(4)
O62 S8 O62 10_556 . 99.7(5)
O64 S8 Hf1 . . 124.4(5)
O63 S8 Hf1 . . 124.8(4)
O62 S8 Hf1 10_556 . 49.8(3)
O62 S8 Hf1 . . 49.8(3)
O61 S7 O60 . . 111.8(6)
O61 S7 O59 . . 110.3(4)
O60 S7 O59 . . 112.2(4)
O61 S7 O59 . 10_556 110.3(4)
O60 S7 O59 . 10_556 112.2(4)
O59 S7 O59 . 10_556 99.4(5)
O61 S7 Hf1 . . 125.0(5)
O60 S7 Hf1 . . 123.1(4)
O59 S7 Hf1 . . 49.8(3)
O59 S7 Hf1 10_556 . 49.8(3)
Hf8 O16 Hf7 . . 113.8(2)
Hf12 O9 Hf6 . 10_556 100.1(2)
Hf12 O9 Hf6 . . 100.1(2)
Hf6 O9 Hf6 10_556 . 106.1(3)
Hf12 O9 Hf5 . . 146.1(4)
Hf6 O9 Hf5 10_556 . 100.1(2)
Hf6 O9 Hf5 . . 100.1(2)
Hf8 O18 Hf9 . . 112.9(3)
S4 O48 Hf9 . . 135.8(4)
Hf10 O21 Hf9 . . 116.9(3)
S1 O36 Hf4 . . 128.3(3)
Hf6 O13 Hf6 . 10_556 120.6(4)
S3 O45 Hf7 . . 128.8(4)
Hf10 O22 Hf10 . 10_556 121.2(4)
Hf11 O7 Hf10 . 10_556 117.4(3)
Hf11 O7 Hf3 . 10_556 111.4(3)
Hf10 O7 Hf3 10_556 10_556 119.6(3)
S6 O57 Hf4 . . 149.5(5)
O50 S4 O51 . . 111.9(4)
O50 S4 O49 . . 108.2(4)
O51 S4 O49 . . 109.4(4)
O50 S4 O48 . . 107.9(4)
O51 S4 O48 . . 111.2(4)
O49 S4 O48 . . 108.2(4)
O46 S3 O44 . . 109.9(5)
O46 S3 O45 . . 110.7(5)
O44 S3 O45 . . 109.4(4)
O46 S3 O47 . . 112.4(7)
O44 S3 O47 . . 108.0(5)
O45 S3 O47 . . 106.4(5)
Hf7 O15 Hf2 . . 118.3(3)
S3 O44 Hf6 . . 134.4(4)
Hf3 O20 Hf9 . . 116.8(3)
S4 O49 Hf10 . . 135.9(4)
Hf8 O17 Hf7 . . 114.3(3)
S6 O56 Hf11 . . 150.2(6)
Hf8 O19 Hf9 . . 112.9(3)
Hf12 O23 Hf6 . . 101.1(3)
S5 O52 Hf10 . . 131.2(4)
S7 O59 Hf1 . . 100.0(3)
S8 O62 Hf1 . . 99.9(3)
S5 O53 Hf11 10_556 . 130.0(4)
O55 S5 O54 . . 112.0(6)
O55 S5 O52 . . 108.3(4)
O54 S5 O52 . . 110.9(5)
O55 S5 O53 . 10_556 108.0(6)
O54 S5 O53 . 10_556 109.4(5)
O52 S5 O53 . 10_556 108.1(4)
O70 S10 O70 10_556 . 112.6(13)
O70 S10 O68 10_556 . 113.0(5)
O70 S10 O68 . . 113.0(5)
O70 S10 O69 10_556 . 105.5(8)
O70 S10 O69 . . 105.5(8)
O68 S10 O69 . . 106.4(10)
Hf7 O10 Hf2 . . 105.6(2)
Hf7 O10 Hf6 . . 106.2(2)
Hf2 O10 Hf6 . . 101.0(2)
O9 Hf12 O23 . 10_556 81.9(2)
O9 Hf12 O23 . . 81.9(2)
O23 Hf12 O23 10_556 . 101.8(4)
O9 Hf12 O35 . . 145.0(17)
O23 Hf12 O35 10_556 . 117.9(8)
O23 Hf12 O35 . . 117.9(8)
O9 Hf12 O34 . . 137.7(8)
O23 Hf12 O34 10_556 . 72.0(5)
O23 Hf12 O34 . . 72.0(5)
O35 Hf12 O34 . . 77.3(18)
O9 Hf12 O43A . . 82.7(4)
O23 Hf12 O43A 10_556 . 159.6(5)
O23 Hf12 O43A . . 89.1(5)
O35 Hf12 O43A . . 70.0(13)
O9 Hf12 O43A . 10_556 82.7(4)
O23 Hf12 O43A 10_556 10_556 89.1(5)
O23 Hf12 O43A . 10_556 159.6(5)
O35 Hf12 O43A . 10_556 70.0(13)
O43A Hf12 O43A . 10_556 75.8(9)
O9 Hf12 Hf6 . 10_556 41.86(14)
O23 Hf12 Hf6 10_556 10_556 40.09(18)
O23 Hf12 Hf6 . 10_556 94.3(2)
O35 Hf12 Hf6 . 10_556 146.5(3)
O34 Hf12 Hf6 . 10_556 106.8(6)
O43A Hf12 Hf6 . 10_556 122.8(4)
O43A Hf12 Hf6 10_556 10_556 82.9(4)
O9 Hf12 Hf6 . . 41.86(14)
O23 Hf12 Hf6 10_556 . 94.3(2)
O23 Hf12 Hf6 . . 40.09(18)
O35 Hf12 Hf6 . . 146.5(3)
O34 Hf12 Hf6 . . 106.8(6)
O43A Hf12 Hf6 . . 82.9(4)
O43A Hf12 Hf6 10_556 . 122.8(4)
Hf6 Hf12 Hf6 10_556 . 65.62(7)
O41 S2B O42B . . 108.9(10)
O41 S2B O43B . . 110.7(9)
O42B S2B O43B . . 111.9(13)
O41 S2B O40 . . 108.8(5)
O42B S2B O40 . . 110.4(9)
O43B S2B O40 . . 106.0(10)
O42A S2A O40 . . 113.5(9)
O42A S2A O43A . . 110.0(11)
O40 S2A O43A . . 106.9(8)
O42A S2A O41 . . 112.3(8)
O40 S2A O41 . . 111.0(4)
O43A S2A O41 . . 102.3(9)
S2A O43A Hf12 . . 120.7(10)
O71 S11 O71 10_557 . 69.0(13)
O71 S11 O73 10_557 . 169.5(11)
O71 S11 O73 . . 115.6(9)
O71 S11 O73 10_557 10_557 115.6(9)
O71 S11 O73 . 10_557 169.5(11)
O73 S11 O73 . 10_557 58.2(13)
O71 S11 O72 10_557 . 109.8(11)
O71 S11 O72 . . 79.5(11)
O73 S11 O72 . . 80.6(10)
O73 S11 O72 10_557 . 106.5(10)
O71 S11 O72 10_557 10_557 79.5(11)
O71 S11 O72 . 10_557 109.8(11)
O73 S11 O72 . 10_557 106.5(10)
O73 S11 O72 10_557 10_557 80.6(10)
O72 S11 O72 . 10_557 54.6(12)
O71 S11 O74 10_557 10_557 61.6(11)
O71 S11 O74 . 10_557 108.6(11)
O73 S11 O74 . 10_557 108.0(11)
O73 S11 O74 10_557 10_557 68.1(10)
O72 S11 O74 . 10_557 162.8(10)
O72 S11 O74 10_557 10_557 108.2(10)
O71 S11 O74 10_557 . 108.6(11)
O71 S11 O74 . . 61.6(11)
O73 S11 O74 . . 68.1(10)
O73 S11 O74 10_557 . 108.0(11)
O72 S11 O74 . . 108.2(10)
O72 S11 O74 10_557 . 162.8(10)
O74 S11 O74 10_557 . 89.0(16)
O73 O73 S11 10_557 . 60.9(6)
O73 O73 O74 10_557 . 102.2(9)
S11 O73 O74 . . 57.5(10)
S11 O71 O74 . . 60.9(10)
S11 O71 O71 . 10_557 55.5(7)
O74 O71 O71 . 10_557 98.8(10)
S11 O74 O71 . . 57.5(11)
S11 O74 O73 . . 54.4(8)
O71 O74 O73 . . 101.5(15)
O72 O72 S11 10_557 . 62.7(6)
O65 S9 O66 . . 100.4(7)
O65 S9 O66 . 10_556 100.4(7)
O66 S9 O66 . 10_556 101.6(13)
O65 S9 O67 . . 105.2(9)
O66 S9 O67 . . 89.7(9)
O66 S9 O67 10_556 . 149.7(9)
O65 S9 O67 . 10_556 105.2(9)
O66 S9 O67 . 10_556 149.6(9)
O66 S9 O67 10_556 10_556 89.7(9)
O67 S9 O67 . 10_556 68.2(12)
S2A O40 Hf5 . . 136.9(4)
S2B O40 Hf5 . . 132.3(4)
S2B O41 Hf6 . . 139.2(5)
S2A O41 Hf6 . . 134.0(4)

loop_
_geom_bond_atom_site_label_1
_geom_bond_atom_site_label_2
_geom_bond_site_symmetry_2
_geom_bond_distance
Hf2 O3 10_556 2.075(5)
Hf2 O6 10_556 2.078(5)
Hf2 O4 . 2.087(4)
Hf2 O15 . 2.126(6)
Hf2 O1 . 2.250(5)
Hf2 O10 . 2.280(6)
Hf2 O38 10_556 2.321(6)
Hf2 O8 10_556 2.388(5)
Hf2 Hf4 . 3.3970(5)
Hf2 Hf5 . 3.4456(5)
Hf2 Hf2 10_556 3.4774(6)
Hf2 Hf1 . 3.5154(5)
Hf1 O4 . 2.051(8)
Hf1 O5 . 2.059(8)
Hf1 O8 10_556 2.169(5)
Hf1 O8 . 2.169(5)
Hf1 O62 10_556 2.273(7)
Hf1 O62 . 2.273(7)
Hf1 O59 10_556 2.275(7)
Hf1 O59 . 2.275(7)
Hf1 S8 . 2.929(3)
Hf1 S7 . 2.935(3)
Hf1 Hf3 10_556 3.5093(5)
Hf1 Hf3 . 3.5094(5)
Hf4 O3 . 2.035(5)
Hf4 O3 10_556 2.035(5)
Hf4 O57 . 2.134(7)
Hf4 O2 . 2.156(8)
Hf4 O1 . 2.168(7)
Hf4 O36 . 2.198(6)
Hf4 O36 10_556 2.198(6)
Hf4 Hf3 . 3.3861(5)
Hf4 Hf3 10_556 3.3862(5)
Hf4 Hf2 10_556 3.3970(5)
Hf3 O3 10_556 2.051(5)
Hf3 O7 10_556 2.068(6)
Hf3 O5 . 2.086(4)
Hf3 O20 . 2.110(6)
Hf3 O2 . 2.276(5)
Hf3 O11 . 2.283(5)
Hf3 O8 10_556 2.356(5)
Hf3 O32 . 2.358(6)
Hf3 Hf11 . 3.3869(5)
Hf3 Hf3 10_556 3.4925(6)
Hf10 O7 10_556 2.046(6)
Hf10 O22 . 2.098(4)
Hf10 O21 . 2.120(6)
Hf10 O33 . 2.193(6)
Hf10 O49 . 2.205(6)
Hf10 O52 . 2.214(6)
Hf10 O12 . 2.290(5)
Hf10 O11 . 2.309(5)
Hf10 Hf11 . 3.4845(5)
Hf10 Hf9 . 3.6150(5)
Hf6 O6 10_556 2.037(5)
Hf6 O13 . 2.104(4)
Hf6 O14 . 2.130(6)
Hf6 O23 . 2.213(7)
Hf6 O41 . 2.214(6)
Hf6 O44 . 2.258(6)
Hf6 O9 . 2.286(5)
Hf6 O10 . 2.287(6)
Hf6 Hf12 . 3.372(3)
Hf6 Hf5 . 3.5303(5)
Hf5 O6 10_556 2.049(6)
Hf5 O6 . 2.049(6)
Hf5 O37 10_556 2.218(6)
Hf5 O37 . 2.218(6)
Hf5 O40 10_556 2.221(6)
Hf5 O40 . 2.221(6)
Hf5 O1 . 2.243(7)
Hf5 O9 . 2.320(8)
Hf5 Hf2 10_556 3.4456(5)
Hf5 Hf6 10_556 3.5302(5)
Hf8 O19 . 2.106(7)
Hf8 O18 . 2.119(6)
Hf8 O17 . 2.125(6)
Hf8 O16 . 2.132(6)
Hf8 O27 . 2.195(6)
Hf8 O29 . 2.201(6)
Hf8 O28 . 2.288(7)
Hf8 O26 . 2.293(7)
Hf8 Hf9 . 3.5468(5)
Hf8 Hf7 . 3.5795(5)
Hf11 O7 . 2.033(6)
Hf11 O7 10_556 2.033(6)
Hf11 O56 . 2.094(9)
Hf11 O2 . 2.146(8)
Hf11 O53 . 2.172(7)
Hf11 O53 10_556 2.173(7)
Hf11 O12 . 2.293(9)
Hf11 Hf3 10_556 3.3869(5)
Hf11 Hf10 10_556 3.4845(5)
Hf9 O20 . 2.119(6)
Hf9 O21 . 2.123(6)
Hf9 O18 . 2.136(6)
Hf9 O19 . 2.151(6)
Hf9 O48 . 2.195(6)
Hf9 O30 . 2.205(6)
Hf9 O11 . 2.238(5)
Hf9 O31 . 2.292(6)
Hf7 O15 . 2.092(6)
Hf7 O14 . 2.125(6)
Hf7 O17 . 2.135(6)
Hf7 O16 . 2.141(6)
Hf7 O45 . 2.221(7)
Hf7 O24 . 2.240(6)
Hf7 O25 . 2.258(6)
Hf7 O10 . 2.266(6)
O2 Hf3 10_556 2.276(5)
O1 Hf2 10_556 2.250(5)
O37 S1 . 1.486(6)
O8 Hf3 10_556 2.356(5)
O8 Hf2 10_556 2.388(5)
S1 O39 . 1.449(6)
S1 O38 . 1.475(6)
S1 O36 . 1.492(6)
S6 O58 . 1.445(7)
S6 O58 10_556 1.445(7)
S6 O56 . 1.457(9)
S6 O57 . 1.484(8)
O12 Hf10 10_556 2.290(5)
O5 Hf3 10_556 2.086(4)
O4 Hf2 10_556 2.087(4)
O3 Hf3 10_556 2.052(5)
O3 Hf2 10_556 2.075(5)
O6 Hf6 10_556 2.037(5)
O6 Hf2 10_556 2.078(5)
O38 Hf2 10_556 2.321(6)
S8 O64 . 1.436(12)
S8 O63 . 1.436(9)
S8 O62 10_556 1.496(7)
S8 O62 . 1.496(7)
S7 O61 . 1.432(12)
S7 O60 . 1.451(10)
S7 O59 . 1.501(7)
S7 O59 10_556 1.501(7)
O9 Hf12 . 2.109(8)
O9 Hf6 10_556 2.286(5)
O48 S4 . 1.482(6)
O13 Hf6 10_556 2.104(4)
O45 S3 . 1.481(7)
O22 Hf10 10_556 2.098(4)
O7 Hf10 10_556 2.045(6)
O7 Hf3 10_556 2.068(6)
S4 O50 . 1.462(7)
S4 O51 . 1.467(7)
S4 O49 . 1.482(7)
S3 O46 . 1.417(9)
S3 O44 . 1.481(7)
S3 O47 . 1.492(10)
O23 Hf12 . 2.155(8)
O52 S5 . 1.489(7)
O55 S5 . 1.459(8)
O54 S5 . 1.464(10)
O53 S5 10_556 1.505(9)
S5 O53 10_556 1.505(9)
S10 O70 10_556 1.428(10)
S10 O70 . 1.428(10)
S10 O68 . 1.456(10)
S10 O69 . 1.50(2)
Hf12 O23 10_556 2.155(8)
Hf12 O35 . 2.2000(10)
Hf12 O34 . 2.2000(10)
Hf12 O43A . 2.32(2)
Hf12 O43A 10_556 2.32(2)
Hf12 Hf6 10_556 3.372(3)
S2B O41 . 1.428(9)
S2B O42B . 1.45(2)
S2B O43B . 1.468(19)
S2B O40 . 1.540(9)
S2A O42A . 1.412(16)
S2A O40 . 1.438(7)
S2A O43A . 1.492(17)
S2A O41 . 1.493(8)
S11 O71 10_557 1.469(18)
S11 O71 . 1.469(18)
S11 O73 . 1.469(15)
S11 O73 10_557 1.469(15)
S11 O72 . 1.510(17)
S11 O72 10_557 1.510(17)
S11 O74 10_557 1.52(2)
S11 O74 . 1.52(2)
O73 O73 10_557 1.43(3)
O73 O74 . 1.68(2)
O71 O74 . 1.53(3)
O71 O71 10_557 1.66(3)
O72 O72 10_557 1.39(3)
S9 O65 . 1.430(13)
S9 O66 . 1.63(2)
S9 O66 10_556 1.63(2)
S9 O67 . 1.644(19)
S9 O67 10_556 1.644(19)
O79 O79 10_556 1.46(3)
